data_4133248
loop_
_publ_author_name
'R\"osel, S\"oren'
'Becker, Jonathan'
'Allen, Wesley D.'
'Schreiner, Peter R.'

_publ_section_title
;
 Probing the Delicate Balance between Pauli Repulsion and London
 Dispersion with Triphenylmethyl Derivatives.
;
_journal_issue 43
_journal_name_full 'Journal of the American Chemical Society'
_journal_page_first 14421
_journal_page_last 14432
_journal_paper_doi 10.1021/jacs.8b09145
_journal_volume 140
_journal_year 2018
_chemical_formula_sum 'C43 H64 O'
_chemical_formula_weight 596.94
_space_group_crystal_system monoclinic
_space_group_IT_number 14
_space_group_name_Hall '-P 2yn'
_space_group_name_H-M_alt 'P 1 21/n 1'
_atom_sites_solution_hydrogens mixed
_atom_sites_solution_primary direct
_atom_sites_solution_secondary difmap
_audit_creation_method SHELXL-2016/6
_cell_angle_alpha 90
_cell_angle_beta 95.9972(19)
_cell_angle_gamma 90
_cell_formula_units_Z 8
_cell_length_a 14.2696(8)
_cell_length_b 37.998(2)
_cell_length_c 14.4381(8)
_cell_measurement_reflns_used 9457
_cell_measurement_temperature 100(2)
_cell_measurement_theta_max 31.01
_cell_measurement_theta_min 2.38
_cell_volume 7785.7(7)
_computing_cell_refinement 'SAINT 7.46A (Bruker-AXS, 2015)'
_computing_data_collection 'APEX2 v2011.4.0 (Bruker-AXS, 2015)'
_computing_data_reduction 'SAINT 7.46A (Bruker-AXS, 2015)'
_computing_molecular_graphics 'Bruker SHELXTL'
_computing_publication_material 'Bruker SHELXTL'
_computing_structure_refinement 'SHELXL-2016/6 (Sheldrick, 2016)'
_computing_structure_solution 'SHELXT-2015 (Sheldrick, 2015)'
_diffrn_ambient_temperature 100(2)
_diffrn_measured_fraction_theta_full 0.999
_diffrn_measured_fraction_theta_max 0.999
_diffrn_measurement_device_type 'Bruker PHOTON100'
_diffrn_measurement_method '\f and \w scans'
_diffrn_radiation_type MoK\a
_diffrn_radiation_wavelength 0.71073
_diffrn_reflns_av_R_equivalents 0.0677
_diffrn_reflns_av_unetI/netI 0.0481
_diffrn_reflns_Laue_measured_fraction_full 0.999
_diffrn_reflns_Laue_measured_fraction_max 0.999
_diffrn_reflns_limit_h_max 18
_diffrn_reflns_limit_h_min -18
_diffrn_reflns_limit_k_max 49
_diffrn_reflns_limit_k_min -49
_diffrn_reflns_limit_l_max 18
_diffrn_reflns_limit_l_min -18
_diffrn_reflns_number 116475
_diffrn_reflns_point_group_measured_fraction_full 0.999
_diffrn_reflns_point_group_measured_fraction_max 0.999
_diffrn_reflns_theta_full 25.242
_diffrn_reflns_theta_max 27.877
_diffrn_reflns_theta_min 2.144
_diffrn_source 'I\mS micro-focus sealed tube, multilayer optics'
_exptl_absorpt_coefficient_mu 0.058
_exptl_absorpt_correction_T_max 0.7462
_exptl_absorpt_correction_T_min 0.6487
_exptl_absorpt_correction_type multi-scan
_exptl_absorpt_process_details 'SADABS (Sheldrick, 2009)'
_exptl_crystal_colour colourless
_exptl_crystal_density_diffrn 1.019
_exptl_crystal_density_method 'not measured'
_exptl_crystal_description plate
_exptl_crystal_F_000 2640
_exptl_crystal_size_max 0.780
_exptl_crystal_size_mid 0.771
_exptl_crystal_size_min 0.386
_refine_diff_density_max 0.357
_refine_diff_density_min -0.292
_refine_diff_density_rms 0.054
_refine_ls_extinction_method none
_refine_ls_goodness_of_fit_ref 1.077
_refine_ls_hydrogen_treatment mixed
_refine_ls_matrix_type full
_refine_ls_number_parameters 928
_refine_ls_number_reflns 18544
_refine_ls_number_restraints 563
_refine_ls_restrained_S_all 1.140
_refine_ls_R_factor_all 0.0861
_refine_ls_R_factor_gt 0.0615
_refine_ls_shift/su_max 0.001
_refine_ls_shift/su_mean 0.000
_refine_ls_structure_factor_coef Fsqd
_refine_ls_weighting_details 'w=1/[\s^2^(Fo^2^)+(0.0486P)^2^+5.3269P] where P=(Fo^2^+2Fc^2^)/3'
_refine_ls_weighting_scheme calc
_refine_ls_wR_factor_gt 0.1320
_refine_ls_wR_factor_ref 0.1422
_reflns_Friedel_coverage 0.000
_reflns_number_gt 14313
_reflns_number_total 18544
_reflns_threshold_expression 'I > 2\s(I)'
_cod_data_source_file D17035.cif
_cod_data_source_block D17035
_cod_original_cell_volume 7785.6(7)
_cod_original_sg_symbol_H-M 'P 21/n'
_cod_database_code 4133248
_shelx_shelxl_version_number 2016/6
_shelx_space_group_comment
; 
The symmetry employed for this shelxl refinement is uniquely defined 
by the following loop, which should always be used as a source of 
symmetry information in preference to the above space-group names. 
They are only intended as comments. 
;
_shelx_estimated_absorpt_t_min 0.956
_shelx_estimated_absorpt_t_max 0.978

loop_
_space_group_symop_operation_xyz
'x, y, z'
'-x+1/2, y+1/2, -z+1/2'
'-x, -y, -z'
'x-1/2, -y-1/2, z-1/2'

loop_
_atom_site_label
_atom_site_type_symbol
_atom_site_fract_x
_atom_site_fract_y
_atom_site_fract_z
_atom_site_U_iso_or_equiv
_atom_site_adp_type
_atom_site_occupancy
_atom_site_site_symmetry_order
_atom_site_calc_flag
_atom_site_refinement_flags_posn
_atom_site_refinement_flags_adp
_atom_site_refinement_flags_occupancy
_atom_site_disorder_assembly
_atom_site_disorder_group
O1 O 0.45875(8) 0.36565(3) 0.71135(8) 0.0156(2) Uani 1 1 d D . . . .
H1 H 0.5034(12) 0.3522(5) 0.7105(14) 0.023 Uiso 1 1 d D U . . .
C1 C 0.37335(11) 0.34611(4) 0.68263(11) 0.0138(3) Uani 1 1 d . . . . .
C11 C 0.36998(11) 0.33717(4) 0.57857(11) 0.0150(3) Uani 1 1 d . . . . .
C12 C 0.45146(11) 0.32547(4) 0.54184(12) 0.0171(3) Uani 1 1 d . . . . .
H12 H 0.509761 0.325567 0.580195 0.021 Uiso 1 1 calc R U . . .
C13 C 0.44886(11) 0.31375(4) 0.45069(12) 0.0173(3) Uani 1 1 d D . . . .
C14 C 0.36200(12) 0.31435(4) 0.39529(12) 0.0176(3) Uani 1 1 d . . . . .
H14 H 0.359139 0.306311 0.332759 0.021 Uiso 1 1 calc R U . . .
C15 C 0.28008(11) 0.32633(4) 0.42901(12) 0.0160(3) Uani 1 1 d . . . . .
C16 C 0.28552(11) 0.33740(4) 0.52200(11) 0.0156(3) Uani 1 1 d . . . . .
H16 H 0.230008 0.345240 0.546718 0.019 Uiso 1 1 calc R U . . .
C17 C 0.53703(12) 0.30086(5) 0.40837(13) 0.0230(4) Uani 1 1 d D . . . .
C18 C 0.62484(15) 0.30058(8) 0.47781(17) 0.0364(7) Uani 0.868(4) 1 d D U P A 1
H18A H 0.679013 0.292880 0.446503 0.055 Uiso 0.868(4) 1 calc R U P A 1
H18B H 0.615594 0.284349 0.528813 0.055 Uiso 0.868(4) 1 calc R U P A 1
H18C H 0.636514 0.324332 0.502855 0.055 Uiso 0.868(4) 1 calc R U P A 1
C19 C 0.55656(17) 0.32600(7) 0.32785(17) 0.0326(6) Uani 0.868(4) 1 d D U P A 1
H19A H 0.610437 0.317241 0.297765 0.049 Uiso 0.868(4) 1 calc R U P A 1
H19B H 0.570711 0.349608 0.352870 0.049 Uiso 0.868(4) 1 calc R U P A 1
H19C H 0.500855 0.327039 0.282069 0.049 Uiso 0.868(4) 1 calc R U P A 1
C20 C 0.52070(18) 0.26399(6) 0.3687(2) 0.0397(7) Uani 0.868(4) 1 d D U P A 1
H20A H 0.467632 0.264389 0.319788 0.060 Uiso 0.868(4) 1 calc R U P A 1
H20B H 0.506436 0.247914 0.418405 0.060 Uiso 0.868(4) 1 calc R U P A 1
H20C H 0.577516 0.255936 0.342326 0.060 Uiso 0.868(4) 1 calc R U P A 1
C18A C 0.6142(9) 0.3260(5) 0.4408(15) 0.059(6) Uani 0.132(4) 1 d D U P A 2
H18D H 0.669707 0.321073 0.408378 0.089 Uiso 0.132(4) 1 calc R U P A 2
H18E H 0.630418 0.323317 0.508049 0.089 Uiso 0.132(4) 1 calc R U P A 2
H18F H 0.592862 0.350174 0.427180 0.089 Uiso 0.132(4) 1 calc R U P A 2
C19A C 0.5199(14) 0.2926(7) 0.3069(9) 0.080(8) Uani 0.132(4) 1 d D U P A 2
H19D H 0.579038 0.285095 0.283986 0.120 Uiso 0.132(4) 1 calc R U P A 2
H19E H 0.495960 0.313557 0.272791 0.120 Uiso 0.132(4) 1 calc R U P A 2
H19F H 0.473406 0.273568 0.297269 0.120 Uiso 0.132(4) 1 calc R U P A 2
C20A C 0.5582(14) 0.2648(4) 0.4595(15) 0.078(7) Uani 0.132(4) 1 d D U P A 2
H20D H 0.521474 0.246108 0.426025 0.118 Uiso 0.132(4) 1 calc R U P A 2
H20E H 0.540805 0.266379 0.523302 0.118 Uiso 0.132(4) 1 calc R U P A 2
H20F H 0.625522 0.259426 0.461221 0.118 Uiso 0.132(4) 1 calc R U P A 2
C21 C 0.18484(12) 0.32723(4) 0.36959(12) 0.0196(3) Uani 1 1 d . . . . .
C22 C 0.14101(12) 0.36408(5) 0.37279(14) 0.0250(4) Uani 1 1 d . . . . .
H22A H 0.183056 0.381363 0.348295 0.037 Uiso 1 1 calc R U . . .
H22B H 0.132077 0.370053 0.437312 0.037 Uiso 1 1 calc R U . . .
H22C H 0.079948 0.364343 0.334798 0.037 Uiso 1 1 calc R U . . .
C23 C 0.11930(13) 0.30047(5) 0.40978(14) 0.0289(4) Uani 1 1 d . . . . .
H23A H 0.059562 0.299310 0.369704 0.043 Uiso 1 1 calc R U . . .
H23B H 0.107290 0.307807 0.472535 0.043 Uiso 1 1 calc R U . . .
H23C H 0.149234 0.277232 0.412744 0.043 Uiso 1 1 calc R U . . .
C24 C 0.19283(14) 0.31828(5) 0.26736(13) 0.0303(4) Uani 1 1 d . . . . .
H24A H 0.130563 0.320034 0.231940 0.045 Uiso 1 1 calc R U . . .
H24B H 0.216894 0.294256 0.262826 0.045 Uiso 1 1 calc R U . . .
H24C H 0.236140 0.334827 0.241847 0.045 Uiso 1 1 calc R U . . .
C31 C 0.37517(11) 0.31220(4) 0.74028(11) 0.0151(3) Uani 1 1 d . . . . .
C32 C 0.35580(11) 0.27975(4) 0.69883(12) 0.0160(3) Uani 1 1 d . . . . .
H32 H 0.340001 0.278484 0.633350 0.019 Uiso 1 1 calc R U . . .
C33 C 0.35911(11) 0.24878(4) 0.75175(12) 0.0179(3) Uani 1 1 d . . . . .
C34 C 0.38206(12) 0.25135(4) 0.84732(12) 0.0189(3) Uani 1 1 d . . . . .
H34 H 0.384596 0.230500 0.883823 0.023 Uiso 1 1 calc R U . . .
C35 C 0.40162(11) 0.28373(4) 0.89166(12) 0.0185(3) Uani 1 1 d . . . . .
C36 C 0.39766(11) 0.31399(4) 0.83665(12) 0.0174(3) Uani 1 1 d . . . . .
H36 H 0.410502 0.336230 0.865288 0.021 Uiso 1 1 calc R U . . .
C37 C 0.33874(13) 0.21377(4) 0.70031(13) 0.0232(4) Uani 1 1 d . . . . .
C38 C 0.41204(15) 0.20801(5) 0.63201(14) 0.0314(4) Uani 1 1 d . . . . .
H38A H 0.400174 0.185440 0.600054 0.047 Uiso 1 1 calc R U . . .
H38B H 0.475169 0.207790 0.666040 0.047 Uiso 1 1 calc R U . . .
H38C H 0.407848 0.227084 0.586088 0.047 Uiso 1 1 calc R U . . .
C39 C 0.24044(14) 0.21523(5) 0.64583(14) 0.0290(4) Uani 1 1 d . . . . .
H39A H 0.238472 0.234280 0.599904 0.043 Uiso 1 1 calc R U . . .
H39B H 0.193120 0.219576 0.689035 0.043 Uiso 1 1 calc R U . . .
H39C H 0.227016 0.192774 0.613793 0.043 Uiso 1 1 calc R U . . .
C40 C 0.34171(15) 0.18250(5) 0.76757(15) 0.0330(5) Uani 1 1 d . . . . .
H40A H 0.325756 0.160859 0.732472 0.049 Uiso 1 1 calc R U . . .
H40B H 0.296134 0.186266 0.812881 0.049 Uiso 1 1 calc R U . . .
H40C H 0.405136 0.180361 0.800365 0.049 Uiso 1 1 calc R U . . .
C41 C 0.42434(13) 0.28679(5) 0.99782(12) 0.0232(4) Uani 1 1 d . . . . .
C42 C 0.44650(19) 0.25093(6) 1.04361(14) 0.0418(6) Uani 1 1 d . . . . .
H42A H 0.391370 0.235537 1.032414 0.063 Uiso 1 1 calc R U . . .
H42B H 0.462211 0.254095 1.110805 0.063 Uiso 1 1 calc R U . . .
H42C H 0.500085 0.240224 1.016903 0.063 Uiso 1 1 calc R U . . .
C43 C 0.33877(14) 0.30212(5) 1.03905(14) 0.0303(4) Uani 1 1 d . . . . .
H43A H 0.323565 0.325217 1.011221 0.045 Uiso 1 1 calc R U . . .
H43B H 0.353086 0.304679 1.106585 0.045 Uiso 1 1 calc R U . . .
H43C H 0.284799 0.286300 1.025770 0.045 Uiso 1 1 calc R U . . .
C44 C 0.50921(14) 0.31115(7) 1.02172(14) 0.0376(5) Uani 1 1 d . . . . .
H44A H 0.564017 0.301731 0.994350 0.056 Uiso 1 1 calc R U . . .
H44B H 0.523349 0.312576 1.089514 0.056 Uiso 1 1 calc R U . . .
H44C H 0.494461 0.334688 0.996571 0.056 Uiso 1 1 calc R U . . .
C51 C 0.29287(11) 0.37071(4) 0.70204(11) 0.0150(3) Uani 1 1 d . . . . .
C52 C 0.22234(11) 0.36025(4) 0.75543(11) 0.0164(3) Uani 1 1 d . . . . .
H52 H 0.223972 0.337234 0.781263 0.020 Uiso 1 1 calc R U . . .
C53 C 0.14900(11) 0.38304(4) 0.77175(11) 0.0169(3) Uani 1 1 d D . . . .
C54 C 0.14777(11) 0.41653(4) 0.73275(11) 0.0165(3) Uani 1 1 d . . . . .
H54 H 0.098259 0.432212 0.743667 0.020 Uiso 1 1 calc R U . . .
C55 C 0.21724(11) 0.42781(4) 0.67793(11) 0.0148(3) Uani 1 1 d . . . . .
C56 C 0.28967(11) 0.40435(4) 0.66302(11) 0.0141(3) Uani 1 1 d . . . . .
H56 H 0.337425 0.411422 0.625767 0.017 Uiso 1 1 calc R U . . .
C57 C 0.07440(12) 0.37059(5) 0.83381(13) 0.0231(4) Uani 1 1 d D . . . .
C58 C 0.12104(18) 0.36381(8) 0.93123(17) 0.0380(7) Uani 0.832(4) 1 d D U P B 1
H58A H 0.173593 0.347374 0.928376 0.057 Uiso 0.832(4) 1 calc R U P B 1
H58B H 0.074971 0.353629 0.969356 0.057 Uiso 0.832(4) 1 calc R U P B 1
H58C H 0.144760 0.386034 0.959026 0.057 Uiso 0.832(4) 1 calc R U P B 1
C59 C 0.03227(17) 0.33518(6) 0.7944(2) 0.0345(7) Uani 0.832(4) 1 d D U P B 1
H59A H 0.002048 0.338855 0.731047 0.052 Uiso 0.832(4) 1 calc R U P B 1
H59B H -0.014536 0.326633 0.834146 0.052 Uiso 0.832(4) 1 calc R U P B 1
H59C H 0.082774 0.317755 0.793291 0.052 Uiso 0.832(4) 1 calc R U P B 1
C60 C -0.00656(19) 0.39598(7) 0.8367(2) 0.0333(7) Uani 0.832(4) 1 d D U P B 1
H60A H -0.036041 0.400183 0.773309 0.050 Uiso 0.832(4) 1 calc R U P B 1
H60B H 0.016945 0.418270 0.864265 0.050 Uiso 0.832(4) 1 calc R U P B 1
H60C H -0.053174 0.385961 0.874502 0.050 Uiso 0.832(4) 1 calc R U P B 1
C58A C 0.0903(9) 0.3958(4) 0.9240(8) 0.048(4) Uani 0.168(4) 1 d D U P B 2
H58D H 0.074723 0.420078 0.905734 0.072 Uiso 0.168(4) 1 calc R U P B 2
H58E H 0.156358 0.394488 0.950380 0.072 Uiso 0.168(4) 1 calc R U P B 2
H58F H 0.049573 0.388022 0.970648 0.072 Uiso 0.168(4) 1 calc R U P B 2
C59A C 0.0790(9) 0.3346(3) 0.8677(11) 0.047(4) Uani 0.168(4) 1 d D U P B 2
H59D H 0.065281 0.318361 0.815213 0.071 Uiso 0.168(4) 1 calc R U P B 2
H59E H 0.032582 0.331233 0.912361 0.071 Uiso 0.168(4) 1 calc R U P B 2
H59F H 0.142291 0.329799 0.898331 0.071 Uiso 0.168(4) 1 calc R U P B 2
C60A C -0.0237(7) 0.3818(4) 0.7906(11) 0.042(4) Uani 0.168(4) 1 d D U P B 2
H60D H -0.025591 0.407422 0.783445 0.063 Uiso 0.168(4) 1 calc R U P B 2
H60E H -0.070916 0.374434 0.831339 0.063 Uiso 0.168(4) 1 calc R U P B 2
H60F H -0.037285 0.370638 0.729488 0.063 Uiso 0.168(4) 1 calc R U P B 2
C61 C 0.21497(11) 0.46418(4) 0.63145(12) 0.0166(3) Uani 1 1 d . . . . .
C62 C 0.13467(13) 0.48720(5) 0.66000(14) 0.0256(4) Uani 1 1 d . . . . .
H62A H 0.137260 0.510379 0.630592 0.038 Uiso 1 1 calc R U . . .
H62B H 0.141280 0.489955 0.727862 0.038 Uiso 1 1 calc R U . . .
H62C H 0.074096 0.476007 0.639823 0.038 Uiso 1 1 calc R U . . .
C63 C 0.20104(13) 0.45933(5) 0.52583(12) 0.0245(4) Uani 1 1 d . . . . .
H63A H 0.199848 0.482413 0.495438 0.037 Uiso 1 1 calc R U . . .
H63B H 0.141274 0.447150 0.508326 0.037 Uiso 1 1 calc R U . . .
H63C H 0.253050 0.445329 0.506012 0.037 Uiso 1 1 calc R U . . .
C64 C 0.30820(12) 0.48364(4) 0.65868(13) 0.0216(4) Uani 1 1 d . . . . .
H64A H 0.360764 0.469391 0.641045 0.032 Uiso 1 1 calc R U . . .
H64B H 0.315963 0.487620 0.726113 0.032 Uiso 1 1 calc R U . . .
H64C H 0.307339 0.506313 0.626260 0.032 Uiso 1 1 calc R U . . .
O2 O 0.52975(8) 0.43300(3) 0.68500(7) 0.0129(2) Uani 1 1 d D . . . .
H2 H 0.5095(13) 0.4127(4) 0.6921(13) 0.019 Uiso 1 1 d D U . . .
C70 C 0.61672(10) 0.43543(4) 0.74347(10) 0.0111(3) Uani 1 1 d . . . . .
C71 C 0.68184(10) 0.40613(4) 0.71403(11) 0.0119(3) Uani 1 1 d . . . . .
C72 C 0.68335(11) 0.37315(4) 0.75623(11) 0.0126(3) Uani 1 1 d . . . . .
H72 H 0.647518 0.369411 0.807228 0.015 Uiso 1 1 calc R U . . .
C73 C 0.73634(11) 0.34543(4) 0.72526(11) 0.0133(3) Uani 1 1 d . . . . .
C74 C 0.78842(11) 0.35178(4) 0.65055(11) 0.0150(3) Uani 1 1 d . . . . .
H74 H 0.825174 0.333254 0.628912 0.018 Uiso 1 1 calc R U . . .
C75 C 0.78833(11) 0.38446(4) 0.60649(11) 0.0142(3) Uani 1 1 d . . . . .
C76 C 0.73356(11) 0.41128(4) 0.63891(11) 0.0134(3) Uani 1 1 d . . . . .
H76 H 0.731602 0.433557 0.608924 0.016 Uiso 1 1 calc R U . . .
C77 C 0.73532(11) 0.30956(4) 0.77458(12) 0.0160(3) Uani 1 1 d . . . . .
C78 C 0.77054(13) 0.31394(5) 0.87816(13) 0.0234(4) Uani 1 1 d . . . . .
H78A H 0.834671 0.323496 0.884135 0.035 Uiso 1 1 calc R U . . .
H78B H 0.770588 0.290997 0.909187 0.035 Uiso 1 1 calc R U . . .
H78C H 0.728823 0.330108 0.907242 0.035 Uiso 1 1 calc R U . . .
C79 C 0.63432(12) 0.29519(4) 0.76700(13) 0.0220(4) Uani 1 1 d . . . . .
H79A H 0.610282 0.292797 0.701199 0.033 Uiso 1 1 calc R U . . .
H79B H 0.594087 0.311474 0.797590 0.033 Uiso 1 1 calc R U . . .
H79C H 0.634091 0.272132 0.797359 0.033 Uiso 1 1 calc R U . . .
C80 C 0.79764(13) 0.28239(4) 0.73232(14) 0.0243(4) Uani 1 1 d . . . . .
H80A H 0.773802 0.278261 0.667091 0.036 Uiso 1 1 calc R U . . .
H80B H 0.796595 0.260277 0.767136 0.036 Uiso 1 1 calc R U . . .
H80C H 0.862420 0.291231 0.735683 0.036 Uiso 1 1 calc R U . . .
C81 C 0.84601(12) 0.39185(4) 0.52479(12) 0.0192(3) Uani 1 1 d . . . . .
C82 C 0.90446(16) 0.36010(5) 0.50024(15) 0.0346(5) Uani 1 1 d . . . . .
H82A H 0.862631 0.340043 0.484553 0.052 Uiso 1 1 calc R U . . .
H82B H 0.949644 0.354025 0.553679 0.052 Uiso 1 1 calc R U . . .
H82C H 0.938572 0.365900 0.446750 0.052 Uiso 1 1 calc R U . . .
C83 C 0.77891(14) 0.40171(6) 0.43861(13) 0.0330(5) Uani 1 1 d . . . . .
H83A H 0.815611 0.407150 0.386709 0.049 Uiso 1 1 calc R U . . .
H83B H 0.741726 0.422360 0.452627 0.049 Uiso 1 1 calc R U . . .
H83C H 0.736556 0.381929 0.421463 0.049 Uiso 1 1 calc R U . . .
C84 C 0.91360(14) 0.42273(6) 0.54887(14) 0.0321(4) Uani 1 1 d . . . . .
H84A H 0.948881 0.427752 0.495687 0.048 Uiso 1 1 calc R U . . .
H84B H 0.957663 0.416556 0.603097 0.048 Uiso 1 1 calc R U . . .
H84C H 0.877388 0.443589 0.563208 0.048 Uiso 1 1 calc R U . . .
C91 C 0.65540(11) 0.47249(4) 0.72828(10) 0.0113(3) Uani 1 1 d . . . . .
C92 C 0.74889(11) 0.48092(4) 0.75968(11) 0.0131(3) Uani 1 1 d . . . . .
H92 H 0.789815 0.463024 0.786101 0.016 Uiso 1 1 calc R U . . .
C93 C 0.78281(11) 0.51495(4) 0.75290(11) 0.0134(3) Uani 1 1 d . . . . .
C94 C 0.72095(11) 0.54062(4) 0.71237(11) 0.0138(3) Uani 1 1 d . . . . .
H94 H 0.743255 0.564027 0.707261 0.017 Uiso 1 1 calc R U . . .
C95 C 0.62841(11) 0.53307(4) 0.67948(10) 0.0116(3) Uani 1 1 d . . . . .
C96 C 0.59641(11) 0.49841(4) 0.68855(10) 0.0118(3) Uani 1 1 d . . . . .
H96 H 0.533058 0.492695 0.666960 0.014 Uiso 1 1 calc R U . . .
C97 C 0.88415(11) 0.52512(4) 0.78927(12) 0.0171(3) Uani 1 1 d . . . . .
C98 C 0.94103(12) 0.49352(5) 0.82938(14) 0.0248(4) Uani 1 1 d . . . . .
H98A H 0.942828 0.475450 0.781164 0.037 Uiso 1 1 calc R U . . .
H98B H 0.911331 0.483830 0.882032 0.037 Uiso 1 1 calc R U . . .
H98C H 1.005404 0.501023 0.850656 0.037 Uiso 1 1 calc R U . . .
C99 C 0.93469(12) 0.54030(5) 0.70905(13) 0.0224(4) Uani 1 1 d . . . . .
H99A H 0.935708 0.522624 0.659743 0.034 Uiso 1 1 calc R U . . .
H99B H 0.999441 0.546666 0.732341 0.034 Uiso 1 1 calc R U . . .
H99C H 0.901092 0.561290 0.683982 0.034 Uiso 1 1 calc R U . . .
C100 C 0.88203(13) 0.55305(5) 0.86580(14) 0.0284(4) Uani 1 1 d . . . . .
H10A H 0.946666 0.559598 0.889026 0.043 Uiso 1 1 calc R U . . .
H10B H 0.849920 0.543489 0.917056 0.043 Uiso 1 1 calc R U . . .
H10C H 0.848155 0.573895 0.840196 0.043 Uiso 1 1 calc R U . . .
C101 C 0.55933(11) 0.56076(4) 0.63531(11) 0.0127(3) Uani 1 1 d . . . . .
C102 C 0.60677(12) 0.59634(4) 0.62422(13) 0.0208(4) Uani 1 1 d . . . . .
H10D H 0.659330 0.593470 0.586280 0.031 Uiso 1 1 calc R U . . .
H10E H 0.630515 0.605474 0.685704 0.031 Uiso 1 1 calc R U . . .
H10F H 0.560880 0.612910 0.593555 0.031 Uiso 1 1 calc R U . . .
C103 C 0.51685(13) 0.54842(4) 0.53867(11) 0.0204(4) Uani 1 1 d . . . . .
H10G H 0.475690 0.566849 0.509574 0.031 Uiso 1 1 calc R U . . .
H10H H 0.480116 0.526925 0.545060 0.031 Uiso 1 1 calc R U . . .
H10I H 0.567638 0.543603 0.499706 0.031 Uiso 1 1 calc R U . . .
C104 C 0.47887(11) 0.56586(4) 0.69661(11) 0.0162(3) Uani 1 1 d . . . . .
H10J H 0.432505 0.582313 0.666222 0.024 Uiso 1 1 calc R U . . .
H10K H 0.504191 0.575363 0.757209 0.024 Uiso 1 1 calc R U . . .
H10L H 0.448484 0.543160 0.705576 0.024 Uiso 1 1 calc R U . . .
C111 C 0.59993(11) 0.43270(4) 0.84664(10) 0.0117(3) Uani 1 1 d . . . . .
C112 C 0.50950(11) 0.43656(4) 0.87329(11) 0.0127(3) Uani 1 1 d . . . . .
H112 H 0.457785 0.439801 0.827052 0.015 Uiso 1 1 calc R U . . .
C113 C 0.49392(11) 0.43572(4) 0.96695(11) 0.0139(3) Uani 1 1 d . . . . .
C114 C 0.57142(11) 0.43084(4) 1.03327(11) 0.0146(3) Uani 1 1 d . . . . .
H114 H 0.561510 0.430103 1.097295 0.018 Uiso 1 1 calc R U . . .
C115 C 0.66234(11) 0.42704(4) 1.00880(11) 0.0142(3) Uani 1 1 d D . . . .
C116 C 0.67535(11) 0.42801(4) 0.91450(11) 0.0139(3) Uani 1 1 d . . . . .
H116 H 0.737042 0.425418 0.896262 0.017 Uiso 1 1 calc R U . . .
C117 C 0.39583(11) 0.44056(4) 0.99916(11) 0.0159(3) Uani 1 1 d . . . . .
C118 C 0.31971(12) 0.44612(5) 0.91768(12) 0.0246(4) Uani 1 1 d . . . . .
H11A H 0.333920 0.467427 0.883535 0.037 Uiso 1 1 calc R U . . .
H11B H 0.258248 0.448712 0.941505 0.037 Uiso 1 1 calc R U . . .
H11C H 0.318226 0.425785 0.875798 0.037 Uiso 1 1 calc R U . . .
C119 C 0.36937(13) 0.40744(4) 1.05187(13) 0.0228(4) Uani 1 1 d . . . . .
H11D H 0.308443 0.411090 1.076049 0.034 Uiso 1 1 calc R U . . .
H11E H 0.417774 0.402874 1.103758 0.034 Uiso 1 1 calc R U . . .
H11F H 0.365031 0.387258 1.009379 0.034 Uiso 1 1 calc R U . . .
C120 C 0.39620(12) 0.47289(4) 1.06323(12) 0.0194(3) Uani 1 1 d . . . . .
H12A H 0.410209 0.494024 1.028300 0.029 Uiso 1 1 calc R U . . .
H12B H 0.444384 0.469856 1.116161 0.029 Uiso 1 1 calc R U . . .
H12C H 0.334231 0.475388 1.086053 0.029 Uiso 1 1 calc R U . . .
C121 C 0.74858(12) 0.42302(4) 1.08132(11) 0.0195(3) Uani 1 1 d D . . . .
C122 C 0.72516(18) 0.42031(9) 1.17983(16) 0.0337(8) Uani 0.784(4) 1 d D U P C 1
H12D H 0.691806 0.441608 1.196130 0.051 Uiso 0.784(4) 1 calc R U P C 1
H12E H 0.783421 0.417826 1.221698 0.051 Uiso 0.784(4) 1 calc R U P C 1
H12F H 0.684952 0.399718 1.186094 0.051 Uiso 0.784(4) 1 calc R U P C 1
C123 C 0.81308(17) 0.45625(6) 1.07479(19) 0.0300(7) Uani 0.784(4) 1 d D U P C 1
H12G H 0.834168 0.457540 1.012427 0.045 Uiso 0.784(4) 1 calc R U P C 1
H12H H 0.867989 0.454421 1.121339 0.045 Uiso 0.784(4) 1 calc R U P C 1
H12I H 0.777308 0.477516 1.086545 0.045 Uiso 0.784(4) 1 calc R U P C 1
C124 C 0.8075(2) 0.39105(8) 1.0585(2) 0.0261(6) Uani 0.784(4) 1 d D U P C 1
H12J H 0.769426 0.369651 1.060554 0.039 Uiso 0.784(4) 1 calc R U P C 1
H12K H 0.862997 0.389253 1.104356 0.039 Uiso 0.784(4) 1 calc R U P C 1
H12L H 0.827694 0.393812 0.996127 0.039 Uiso 0.784(4) 1 calc R U P C 1
C22A C 0.7109(7) 0.3929(3) 1.1525(7) 0.040(3) Uani 0.216(4) 1 d D U P C 2
H22D H 0.696065 0.371065 1.117919 0.060 Uiso 0.216(4) 1 calc R U P C 2
H22E H 0.654150 0.401565 1.177975 0.060 Uiso 0.216(4) 1 calc R U P C 2
H22F H 0.760160 0.388334 1.203603 0.060 Uiso 0.216(4) 1 calc R U P C 2
C23A C 0.7544(8) 0.4550(2) 1.1402(7) 0.045(3) Uani 0.216(4) 1 d D U P C 2
H23D H 0.803554 0.451903 1.192283 0.068 Uiso 0.216(4) 1 calc R U P C 2
H23E H 0.693662 0.459007 1.164533 0.068 Uiso 0.216(4) 1 calc R U P C 2
H23F H 0.769833 0.475356 1.102908 0.068 Uiso 0.216(4) 1 calc R U P C 2
C24A C 0.8306(6) 0.4086(4) 1.0466(7) 0.038(3) Uani 0.216(4) 1 d D U P C 2
H24D H 0.813446 0.387203 1.010914 0.057 Uiso 0.216(4) 1 calc R U P C 2
H24E H 0.877515 0.402863 1.098902 0.057 Uiso 0.216(4) 1 calc R U P C 2
H24F H 0.857103 0.425876 1.006158 0.057 Uiso 0.216(4) 1 calc R U P C 2

loop_
_atom_site_aniso_label
_atom_site_aniso_U_11
_atom_site_aniso_U_22
_atom_site_aniso_U_33
_atom_site_aniso_U_23
_atom_site_aniso_U_13
_atom_site_aniso_U_12
O1 0.0090(5) 0.0136(5) 0.0241(6) -0.0010(4) 0.0008(4) -0.0002(4)
C1 0.0104(7) 0.0123(7) 0.0184(8) 0.0015(6) 0.0006(6) -0.0019(6)
C11 0.0164(8) 0.0100(7) 0.0189(8) 0.0030(6) 0.0034(6) -0.0010(6)
C12 0.0120(8) 0.0163(7) 0.0230(9) 0.0023(6) 0.0015(6) 0.0006(6)
C13 0.0155(8) 0.0147(7) 0.0223(9) 0.0006(6) 0.0039(6) 0.0016(6)
C14 0.0193(8) 0.0150(7) 0.0185(8) -0.0012(6) 0.0027(6) -0.0004(6)
C15 0.0146(8) 0.0111(7) 0.0221(8) 0.0013(6) 0.0004(6) -0.0017(6)
C16 0.0140(8) 0.0112(7) 0.0217(8) 0.0027(6) 0.0030(6) -0.0009(6)
C17 0.0153(8) 0.0270(9) 0.0271(9) -0.0065(7) 0.0041(7) 0.0041(7)
C18 0.0154(11) 0.0638(19) 0.0301(13) -0.0106(12) 0.0032(9) 0.0130(11)
C19 0.0267(12) 0.0406(13) 0.0337(13) 0.0043(10) 0.0172(10) 0.0087(10)
C20 0.0281(13) 0.0294(12) 0.0635(19) -0.0185(12) 0.0138(12) 0.0044(10)
C18A 0.024(9) 0.068(13) 0.087(15) -0.012(11) 0.019(9) 0.020(9)
C19A 0.039(11) 0.127(19) 0.078(15) -0.005(14) 0.027(10) 0.024(12)
C20A 0.044(12) 0.103(16) 0.095(16) -0.031(14) 0.037(11) 0.017(11)
C21 0.0168(8) 0.0185(8) 0.0225(9) -0.0011(7) -0.0033(7) -0.0023(6)
C22 0.0176(9) 0.0234(9) 0.0328(10) -0.0005(7) -0.0024(7) 0.0033(7)
C23 0.0218(9) 0.0260(9) 0.0375(11) 0.0012(8) -0.0035(8) -0.0093(7)
C24 0.0241(10) 0.0381(11) 0.0268(10) -0.0063(8) -0.0058(8) 0.0042(8)
C31 0.0108(7) 0.0162(7) 0.0185(8) 0.0028(6) 0.0020(6) 0.0010(6)
C32 0.0128(8) 0.0155(7) 0.0194(8) 0.0011(6) -0.0004(6) 0.0001(6)
C33 0.0131(8) 0.0170(7) 0.0234(9) 0.0026(6) 0.0009(6) 0.0008(6)
C34 0.0164(8) 0.0179(8) 0.0224(9) 0.0059(7) 0.0026(7) 0.0032(6)
C35 0.0138(8) 0.0238(8) 0.0182(8) 0.0017(7) 0.0029(6) 0.0058(6)
C36 0.0134(8) 0.0193(8) 0.0196(8) 0.0004(6) 0.0020(6) 0.0018(6)
C37 0.0246(9) 0.0142(8) 0.0292(10) 0.0016(7) -0.0051(7) -0.0019(7)
C38 0.0372(11) 0.0224(9) 0.0344(11) -0.0056(8) 0.0023(9) 0.0022(8)
C39 0.0274(10) 0.0217(9) 0.0354(11) 0.0032(8) -0.0089(8) -0.0068(7)
C40 0.0412(12) 0.0161(8) 0.0390(12) 0.0054(8) -0.0082(9) -0.0041(8)
C41 0.0237(9) 0.0298(9) 0.0164(8) 0.0039(7) 0.0031(7) 0.0081(7)
C42 0.0680(16) 0.0392(12) 0.0186(10) 0.0046(9) 0.0067(10) 0.0265(11)
C43 0.0344(11) 0.0331(10) 0.0242(10) -0.0018(8) 0.0077(8) 0.0065(8)
C44 0.0271(11) 0.0655(15) 0.0186(10) 0.0013(9) -0.0052(8) -0.0032(10)
C51 0.0127(8) 0.0156(7) 0.0162(8) -0.0014(6) -0.0011(6) 0.0007(6)
C52 0.0144(8) 0.0157(7) 0.0188(8) 0.0013(6) 0.0004(6) -0.0011(6)
C53 0.0122(8) 0.0209(8) 0.0173(8) 0.0010(6) 0.0001(6) -0.0016(6)
C54 0.0136(8) 0.0189(8) 0.0167(8) -0.0009(6) 0.0002(6) 0.0016(6)
C55 0.0153(8) 0.0146(7) 0.0140(8) -0.0015(6) -0.0004(6) -0.0005(6)
C56 0.0109(7) 0.0160(7) 0.0154(8) 0.0003(6) 0.0018(6) -0.0010(6)
C57 0.0144(8) 0.0282(9) 0.0274(10) 0.0081(7) 0.0060(7) -0.0003(7)
C58 0.0265(13) 0.0616(19) 0.0275(13) 0.0175(12) 0.0109(10) 0.0024(12)
C59 0.0219(13) 0.0289(12) 0.0552(18) 0.0003(11) 0.0154(12) -0.0093(10)
C60 0.0238(13) 0.0350(14) 0.0448(18) 0.0161(12) 0.0209(12) 0.0086(11)
C58A 0.031(7) 0.069(10) 0.045(8) 0.008(7) 0.008(6) -0.032(7)
C59A 0.025(7) 0.062(9) 0.056(9) 0.032(7) 0.012(6) 0.013(6)
C60A 0.028(7) 0.052(9) 0.048(9) 0.007(7) 0.012(7) -0.002(6)
C61 0.0156(8) 0.0143(7) 0.0206(8) 0.0036(6) 0.0047(6) 0.0034(6)
C62 0.0236(9) 0.0188(8) 0.0360(11) 0.0050(7) 0.0110(8) 0.0054(7)
C63 0.0278(10) 0.0238(9) 0.0215(9) 0.0044(7) 0.0011(7) 0.0036(7)
C64 0.0233(9) 0.0149(8) 0.0268(9) 0.0028(7) 0.0044(7) -0.0011(6)
O2 0.0130(5) 0.0115(5) 0.0134(5) 0.0019(4) -0.0024(4) -0.0027(4)
C70 0.0109(7) 0.0107(7) 0.0111(7) 0.0010(5) -0.0006(6) 0.0002(5)
C71 0.0111(7) 0.0120(7) 0.0123(7) -0.0018(6) -0.0004(6) -0.0002(5)
C72 0.0122(7) 0.0129(7) 0.0129(7) 0.0007(6) 0.0023(6) -0.0002(6)
C73 0.0121(7) 0.0112(7) 0.0163(8) 0.0003(6) -0.0007(6) -0.0004(5)
C74 0.0127(8) 0.0143(7) 0.0180(8) -0.0036(6) 0.0008(6) 0.0015(6)
C75 0.0131(8) 0.0175(7) 0.0119(7) -0.0021(6) 0.0008(6) -0.0019(6)
C76 0.0151(8) 0.0124(7) 0.0124(7) 0.0007(6) 0.0005(6) -0.0013(6)
C77 0.0138(8) 0.0118(7) 0.0224(8) 0.0024(6) 0.0021(6) 0.0021(6)
C78 0.0242(9) 0.0200(8) 0.0251(9) 0.0075(7) -0.0014(7) 0.0014(7)
C79 0.0174(9) 0.0152(8) 0.0328(10) 0.0067(7) 0.0006(7) -0.0012(6)
C80 0.0211(9) 0.0140(8) 0.0385(11) 0.0023(7) 0.0072(8) 0.0053(7)
C81 0.0193(8) 0.0246(8) 0.0151(8) -0.0001(6) 0.0075(7) -0.0009(7)
C82 0.0396(12) 0.0368(11) 0.0313(11) -0.0006(9) 0.0217(9) 0.0079(9)
C83 0.0310(11) 0.0522(13) 0.0164(9) 0.0029(9) 0.0058(8) -0.0021(9)
C84 0.0288(11) 0.0400(11) 0.0294(10) -0.0022(9) 0.0125(8) -0.0121(9)
C91 0.0141(7) 0.0109(7) 0.0092(7) -0.0008(5) 0.0032(6) -0.0009(5)
C92 0.0134(7) 0.0126(7) 0.0131(7) 0.0005(6) 0.0011(6) 0.0030(6)
C93 0.0103(7) 0.0166(7) 0.0139(8) -0.0016(6) 0.0035(6) 0.0005(6)
C94 0.0141(8) 0.0108(7) 0.0170(8) -0.0002(6) 0.0045(6) -0.0013(6)
C95 0.0126(7) 0.0129(7) 0.0102(7) 0.0007(5) 0.0046(6) 0.0009(6)
C96 0.0113(7) 0.0140(7) 0.0101(7) -0.0004(6) 0.0016(5) -0.0009(6)
C97 0.0104(8) 0.0171(7) 0.0236(9) -0.0016(6) 0.0011(6) -0.0002(6)
C98 0.0127(8) 0.0267(9) 0.0335(10) 0.0068(8) -0.0043(7) -0.0018(7)
C99 0.0128(8) 0.0230(8) 0.0320(10) 0.0039(7) 0.0046(7) -0.0001(6)
C100 0.0161(9) 0.0349(10) 0.0335(11) -0.0143(8) -0.0005(7) -0.0046(7)
C101 0.0127(7) 0.0122(7) 0.0136(7) 0.0024(6) 0.0026(6) 0.0016(6)
C102 0.0180(8) 0.0134(7) 0.0314(10) 0.0071(7) 0.0045(7) 0.0011(6)
C103 0.0245(9) 0.0218(8) 0.0145(8) 0.0016(6) 0.0005(7) 0.0059(7)
C104 0.0147(8) 0.0165(7) 0.0180(8) 0.0017(6) 0.0046(6) 0.0033(6)
C111 0.0148(8) 0.0084(6) 0.0120(7) 0.0007(5) 0.0017(6) 0.0001(5)
C112 0.0122(7) 0.0119(7) 0.0138(7) -0.0001(6) 0.0000(6) 0.0000(5)
C113 0.0152(8) 0.0104(7) 0.0165(8) -0.0012(6) 0.0035(6) -0.0017(6)
C114 0.0194(8) 0.0143(7) 0.0107(7) -0.0002(6) 0.0038(6) -0.0001(6)
C115 0.0166(8) 0.0118(7) 0.0138(7) 0.0003(6) -0.0001(6) 0.0017(6)
C116 0.0129(8) 0.0124(7) 0.0166(8) -0.0001(6) 0.0032(6) 0.0011(6)
C117 0.0139(8) 0.0185(8) 0.0157(8) -0.0023(6) 0.0039(6) -0.0006(6)
C118 0.0143(8) 0.0401(10) 0.0196(9) -0.0036(8) 0.0025(7) 0.0030(7)
C119 0.0201(9) 0.0211(8) 0.0285(10) -0.0017(7) 0.0086(7) -0.0048(7)
C120 0.0200(9) 0.0187(8) 0.0207(9) -0.0045(6) 0.0077(7) 0.0008(6)
C121 0.0194(8) 0.0238(8) 0.0144(8) -0.0009(7) -0.0032(6) 0.0065(7)
C122 0.0215(13) 0.066(2) 0.0127(12) 0.0035(12) -0.0022(9) 0.0058(12)
C123 0.0240(13) 0.0301(13) 0.0325(14) 0.0021(10) -0.0138(11) -0.0059(10)
C124 0.0257(15) 0.0301(15) 0.0208(13) 0.0009(12) -0.0050(11) 0.0134(12)
C22A 0.034(6) 0.051(7) 0.034(6) 0.022(5) -0.004(4) 0.017(5)
C23A 0.050(7) 0.039(6) 0.040(6) -0.016(5) -0.032(5) 0.014(5)
C24A 0.021(5) 0.060(8) 0.028(6) 0.007(6) -0.016(4) 0.008(5)

loop_
_atom_type_symbol
_atom_type_description
_atom_type_scat_dispersion_real
_atom_type_scat_dispersion_imag
_atom_type_scat_source
C C 0.0033 0.0016 'International Tables Vol C Tables 4.2.6.8 and 6.1.1.4'
H H 0.0000 0.0000 'International Tables Vol C Tables 4.2.6.8 and 6.1.1.4'
O O 0.0106 0.0060 'International Tables Vol C Tables 4.2.6.8 and 6.1.1.4'

loop_
_geom_angle_atom_site_label_1
_geom_angle_atom_site_label_2
_geom_angle_atom_site_label_3
_geom_angle
C1 O1 H1 107.9(14)
O1 C1 C51 105.03(12)
O1 C1 C31 108.01(12)
C51 C1 C31 112.64(13)
O1 C1 C11 109.41(12)
C51 C1 C11 111.53(13)
C31 C1 C11 110.02(12)
C16 C11 C12 119.02(15)
C16 C11 C1 120.82(14)
C12 C11 C1 119.89(14)
C13 C12 C11 121.39(15)
C13 C12 H12 119.3
C11 C12 H12 119.3
C12 C13 C14 118.05(15)
C12 C13 C17 122.59(15)
C14 C13 C17 119.34(15)
C15 C14 C13 122.08(16)
C15 C14 H14 119.0
C13 C14 H14 119.0
C14 C15 C16 118.02(15)
C14 C15 C21 122.80(15)
C16 C15 C21 119.17(15)
C11 C16 C15 121.42(15)
C11 C16 H16 119.3
C15 C16 H16 119.3
C19A C17 C18A 118.8(12)
C18 C17 C20 108.96(19)
C19A C17 C13 113.6(7)
C18A C17 C13 106.2(6)
C18 C17 C13 113.14(16)
C20 C17 C13 110.12(16)
C18 C17 C19 107.33(18)
C20 C17 C19 108.48(19)
C13 C17 C19 108.69(15)
C19A C17 C20A 106.3(11)
C18A C17 C20A 108.1(11)
C13 C17 C20A 102.5(7)
C17 C18 H18A 109.5
C17 C18 H18B 109.5
H18A C18 H18B 109.5
C17 C18 H18C 109.5
H18A C18 H18C 109.5
H18B C18 H18C 109.5
C17 C19 H19A 109.5
C17 C19 H19B 109.5
H19A C19 H19B 109.5
C17 C19 H19C 109.5
H19A C19 H19C 109.5
H19B C19 H19C 109.5
C17 C20 H20A 109.5
C17 C20 H20B 109.5
H20A C20 H20B 109.5
C17 C20 H20C 109.5
H20A C20 H20C 109.5
H20B C20 H20C 109.5
C17 C18A H18D 109.5
C17 C18A H18E 109.5
H18D C18A H18E 109.5
C17 C18A H18F 109.5
H18D C18A H18F 109.5
H18E C18A H18F 109.5
C17 C19A H19D 109.5
C17 C19A H19E 109.5
H19D C19A H19E 109.5
C17 C19A H19F 109.5
H19D C19A H19F 109.5
H19E C19A H19F 109.5
C17 C20A H20D 109.5
C17 C20A H20E 109.5
H20D C20A H20E 109.5
C17 C20A H20F 109.5
H20D C20A H20F 109.5
H20E C20A H20F 109.5
C15 C21 C24 112.61(15)
C15 C21 C23 108.28(14)
C24 C21 C23 109.08(15)
C15 C21 C22 110.14(13)
C24 C21 C22 107.64(15)
C23 C21 C22 109.04(15)
C21 C22 H22A 109.5
C21 C22 H22B 109.5
H22A C22 H22B 109.5
C21 C22 H22C 109.5
H22A C22 H22C 109.5
H22B C22 H22C 109.5
C21 C23 H23A 109.5
C21 C23 H23B 109.5
H23A C23 H23B 109.5
C21 C23 H23C 109.5
H23A C23 H23C 109.5
H23B C23 H23C 109.5
C21 C24 H24A 109.5
C21 C24 H24B 109.5
H24A C24 H24B 109.5
C21 C24 H24C 109.5
H24A C24 H24C 109.5
H24B C24 H24C 109.5
C32 C31 C36 119.24(15)
C32 C31 C1 121.48(14)
C36 C31 C1 119.28(14)
C31 C32 C33 121.20(15)
C31 C32 H32 119.4
C33 C32 H32 119.4
C34 C33 C32 118.30(15)
C34 C33 C37 123.68(15)
C32 C33 C37 118.01(15)
C33 C34 C35 122.06(15)
C33 C34 H34 119.0
C35 C34 H34 119.0
C36 C35 C34 117.99(15)
C36 C35 C41 119.79(15)
C34 C35 C41 122.20(15)
C35 C36 C31 121.21(15)
C35 C36 H36 119.4
C31 C36 H36 119.4
C38 C37 C40 108.82(16)
C38 C37 C39 108.98(16)
C40 C37 C39 108.41(15)
C38 C37 C33 109.20(15)
C40 C37 C33 111.95(15)
C39 C37 C33 109.44(14)
C37 C38 H38A 109.5
C37 C38 H38B 109.5
H38A C38 H38B 109.5
C37 C38 H38C 109.5
H38A C38 H38C 109.5
H38B C38 H38C 109.5
C37 C39 H39A 109.5
C37 C39 H39B 109.5
H39A C39 H39B 109.5
C37 C39 H39C 109.5
H39A C39 H39C 109.5
H39B C39 H39C 109.5
C37 C40 H40A 109.5
C37 C40 H40B 109.5
H40A C40 H40B 109.5
C37 C40 H40C 109.5
H40A C40 H40C 109.5
H40B C40 H40C 109.5
C43 C41 C42 107.94(16)
C43 C41 C44 109.04(16)
C42 C41 C44 108.46(17)
C43 C41 C35 108.86(14)
C42 C41 C35 112.05(15)
C44 C41 C35 110.43(15)
C41 C42 H42A 109.5
C41 C42 H42B 109.5
H42A C42 H42B 109.5
C41 C42 H42C 109.5
H42A C42 H42C 109.5
H42B C42 H42C 109.5
C41 C43 H43A 109.5
C41 C43 H43B 109.5
H43A C43 H43B 109.5
C41 C43 H43C 109.5
H43A C43 H43C 109.5
H43B C43 H43C 109.5
C41 C44 H44A 109.5
C41 C44 H44B 109.5
H44A C44 H44B 109.5
C41 C44 H44C 109.5
H44A C44 H44C 109.5
H44B C44 H44C 109.5
C52 C51 C56 119.44(14)
C52 C51 C1 121.90(14)
C56 C51 C1 118.65(14)
C51 C52 C53 121.01(15)
C51 C52 H52 119.5
C53 C52 H52 119.5
C54 C53 C52 118.47(15)
C54 C53 C57 122.55(15)
C52 C53 C57 118.96(14)
C53 C54 C55 121.99(15)
C53 C54 H54 119.0
C55 C54 H54 119.0
C56 C55 C54 118.07(14)
C56 C55 C61 119.26(14)
C54 C55 C61 122.64(14)
C51 C56 C55 121.01(15)
C51 C56 H56 119.5
C55 C56 H56 119.5
C60 C57 C58 110.3(2)
C59A C57 C60A 114.0(8)
C59A C57 C53 118.5(5)
C60 C57 C53 113.48(16)
C58 C57 C53 109.28(15)
C60A C57 C53 109.7(6)
C60 C57 C59 107.17(19)
C58 C57 C59 107.93(19)
C53 C57 C59 108.54(16)
C59A C57 C58A 106.8(8)
C60A C57 C58A 102.1(8)
C53 C57 C58A 103.9(4)
C57 C58 H58A 109.5
C57 C58 H58B 109.5
H58A C58 H58B 109.5
C57 C58 H58C 109.5
H58A C58 H58C 109.5
H58B C58 H58C 109.5
C57 C59 H59A 109.5
C57 C59 H59B 109.5
H59A C59 H59B 109.5
C57 C59 H59C 109.5
H59A C59 H59C 109.5
H59B C59 H59C 109.5
C57 C60 H60A 109.5
C57 C60 H60B 109.5
H60A C60 H60B 109.5
C57 C60 H60C 109.5
H60A C60 H60C 109.5
H60B C60 H60C 109.5
C57 C58A H58D 109.5
C57 C58A H58E 109.5
H58D C58A H58E 109.5
C57 C58A H58F 109.5
H58D C58A H58F 109.5
H58E C58A H58F 109.5
C57 C59A H59D 109.5
C57 C59A H59E 109.5
H59D C59A H59E 109.5
C57 C59A H59F 109.5
H59D C59A H59F 109.5
H59E C59A H59F 109.5
C57 C60A H60D 109.5
C57 C60A H60E 109.5
H60D C60A H60E 109.5
C57 C60A H60F 109.5
H60D C60A H60F 109.5
H60E C60A H60F 109.5
C63 C61 C62 108.32(14)
C63 C61 C55 108.80(13)
C62 C61 C55 112.25(14)
C63 C61 C64 109.40(14)
C62 C61 C64 107.96(14)
C55 C61 C64 110.06(13)
C61 C62 H62A 109.5
C61 C62 H62B 109.5
H62A C62 H62B 109.5
C61 C62 H62C 109.5
H62A C62 H62C 109.5
H62B C62 H62C 109.5
C61 C63 H63A 109.5
C61 C63 H63B 109.5
H63A C63 H63B 109.5
C61 C63 H63C 109.5
H63A C63 H63C 109.5
H63B C63 H63C 109.5
C61 C64 H64A 109.5
C61 C64 H64B 109.5
H64A C64 H64B 109.5
C61 C64 H64C 109.5
H64A C64 H64C 109.5
H64B C64 H64C 109.5
C70 O2 H2 106.1(13)
O2 C70 C91 106.11(11)
O2 C70 C111 110.76(12)
C91 C70 C111 107.16(12)
O2 C70 C71 107.60(12)
C91 C70 C71 112.79(12)
C111 C70 C71 112.26(12)
C76 C71 C72 118.90(14)
C76 C71 C70 119.99(13)
C72 C71 C70 120.84(14)
C71 C72 C73 121.51(14)
C71 C72 H72 119.2
C73 C72 H72 119.2
C74 C73 C72 117.88(14)
C74 C73 C77 122.91(14)
C72 C73 C77 119.21(14)
C73 C74 C75 122.14(14)
C73 C74 H74 118.9
C75 C74 H74 118.9
C76 C75 C74 118.11(14)
C76 C75 C81 119.28(14)
C74 C75 C81 122.61(14)
C71 C76 C75 121.45(14)
C71 C76 H76 119.3
C75 C76 H76 119.3
C80 C77 C79 108.18(14)
C80 C77 C78 108.45(14)
C79 C77 C78 108.50(14)
C80 C77 C73 112.28(14)
C79 C77 C73 109.66(13)
C78 C77 C73 109.68(13)
C77 C78 H78A 109.5
C77 C78 H78B 109.5
H78A C78 H78B 109.5
C77 C78 H78C 109.5
H78A C78 H78C 109.5
H78B C78 H78C 109.5
C77 C79 H79A 109.5
C77 C79 H79B 109.5
H79A C79 H79B 109.5
C77 C79 H79C 109.5
H79A C79 H79C 109.5
H79B C79 H79C 109.5
C77 C80 H80A 109.5
C77 C80 H80B 109.5
H80A C80 H80B 109.5
C77 C80 H80C 109.5
H80A C80 H80C 109.5
H80B C80 H80C 109.5
C82 C81 C75 112.55(14)
C82 C81 C83 108.29(16)
C75 C81 C83 109.20(14)
C82 C81 C84 108.08(16)
C75 C81 C84 109.92(14)
C83 C81 C84 108.70(16)
C81 C82 H82A 109.5
C81 C82 H82B 109.5
H82A C82 H82B 109.5
C81 C82 H82C 109.5
H82A C82 H82C 109.5
H82B C82 H82C 109.5
C81 C83 H83A 109.5
C81 C83 H83B 109.5
H83A C83 H83B 109.5
C81 C83 H83C 109.5
H83A C83 H83C 109.5
H83B C83 H83C 109.5
C81 C84 H84A 109.5
C81 C84 H84B 109.5
H84A C84 H84B 109.5
C81 C84 H84C 109.5
H84A C84 H84C 109.5
H84B C84 H84C 109.5
C96 C91 C92 119.34(14)
C96 C91 C70 120.03(13)
C92 C91 C70 120.52(13)
C93 C92 C91 121.19(14)
C93 C92 H92 119.4
C91 C92 H92 119.4
C92 C93 C94 117.95(14)
C92 C93 C97 122.23(14)
C94 C93 C97 119.81(14)
C95 C94 C93 122.34(14)
C95 C94 H94 118.8
C93 C94 H94 118.8
C94 C95 C96 118.01(14)
C94 C95 C101 123.24(13)
C96 C95 C101 118.74(13)
C91 C96 C95 121.16(14)
C91 C96 H96 119.4
C95 C96 H96 119.4
C98 C97 C100 108.66(15)
C98 C97 C93 112.07(13)
C100 C97 C93 109.36(13)
C98 C97 C99 107.91(14)
C100 C97 C99 109.19(14)
C93 C97 C99 109.61(13)
C97 C98 H98A 109.5
C97 C98 H98B 109.5
H98A C98 H98B 109.5
C97 C98 H98C 109.5
H98A C98 H98C 109.5
H98B C98 H98C 109.5
C97 C99 H99A 109.5
C97 C99 H99B 109.5
H99A C99 H99B 109.5
C97 C99 H99C 109.5
H99A C99 H99C 109.5
H99B C99 H99C 109.5
C97 C100 H10A 109.5
C97 C100 H10B 109.5
H10A C100 H10B 109.5
C97 C100 H10C 109.5
H10A C100 H10C 109.5
H10B C100 H10C 109.5
C102 C101 C104 108.38(13)
C102 C101 C95 112.21(13)
C104 C101 C95 109.51(12)
C102 C101 C103 108.19(13)
C104 C101 C103 108.35(13)
C95 C101 C103 110.10(12)
C101 C102 H10D 109.5
C101 C102 H10E 109.5
H10D C102 H10E 109.5
C101 C102 H10F 109.5
H10D C102 H10F 109.5
H10E C102 H10F 109.5
C101 C103 H10G 109.5
C101 C103 H10H 109.5
H10G C103 H10H 109.5
C101 C103 H10I 109.5
H10G C103 H10I 109.5
H10H C103 H10I 109.5
C101 C104 H10J 109.5
C101 C104 H10K 109.5
H10J C104 H10K 109.5
C101 C104 H10L 109.5
H10J C104 H10L 109.5
H10K C104 H10L 109.5
C116 C111 C112 119.39(14)
C116 C111 C70 120.30(14)
C112 C111 C70 120.24(13)
C111 C112 C113 120.81(14)
C111 C112 H112 119.6
C113 C112 H112 119.6
C112 C113 C114 118.22(14)
C112 C113 C117 122.38(14)
C114 C113 C117 119.39(14)
C115 C114 C113 122.23(15)
C115 C114 H114 118.9
C113 C114 H114 118.9
C114 C115 C116 118.01(14)
C114 C115 C121 122.68(14)
C116 C115 C121 119.28(14)
C111 C116 C115 121.33(15)
C111 C116 H116 119.3
C115 C116 H116 119.3
C118 C117 C113 112.39(13)
C118 C117 C120 108.04(14)
C113 C117 C120 109.44(13)
C118 C117 C119 107.59(14)
C113 C117 C119 109.36(13)
C120 C117 C119 109.98(14)
C117 C118 H11A 109.5
C117 C118 H11B 109.5
H11A C118 H11B 109.5
C117 C118 H11C 109.5
H11A C118 H11C 109.5
H11B C118 H11C 109.5
C117 C119 H11D 109.5
C117 C119 H11E 109.5
H11D C119 H11E 109.5
C117 C119 H11F 109.5
H11D C119 H11F 109.5
H11E C119 H11F 109.5
C117 C120 H12A 109.5
C117 C120 H12B 109.5
H12A C120 H12B 109.5
C117 C120 H12C 109.5
H12A C120 H12C 109.5
H12B C120 H12C 109.5
C24A C121 C23A 121.1(7)
C122 C121 C124 109.33(19)
C24A C121 C115 115.2(4)
C23A C121 C115 107.6(4)
C122 C121 C115 114.29(16)
C124 C121 C115 110.51(16)
C122 C121 C123 107.60(19)
C124 C121 C123 106.64(19)
C115 C121 C123 108.15(14)
C24A C121 C22A 106.4(6)
C23A C121 C22A 102.2(6)
C115 C121 C22A 101.6(4)
C121 C122 H12D 109.5
C121 C122 H12E 109.5
H12D C122 H12E 109.5
C121 C122 H12F 109.5
H12D C122 H12F 109.5
H12E C122 H12F 109.5
C121 C123 H12G 109.5
C121 C123 H12H 109.5
H12G C123 H12H 109.5
C121 C123 H12I 109.5
H12G C123 H12I 109.5
H12H C123 H12I 109.5
C121 C124 H12J 109.5
C121 C124 H12K 109.5
H12J C124 H12K 109.5
C121 C124 H12L 109.5
H12J C124 H12L 109.5
H12K C124 H12L 109.5
C121 C22A H22D 109.5
C121 C22A H22E 109.5
H22D C22A H22E 109.5
C121 C22A H22F 109.5
H22D C22A H22F 109.5
H22E C22A H22F 109.5
C121 C23A H23D 109.5
C121 C23A H23E 109.5
H23D C23A H23E 109.5
C121 C23A H23F 109.5
H23D C23A H23F 109.5
H23E C23A H23F 109.5
C121 C24A H24D 109.5
C121 C24A H24E 109.5
H24D C24A H24E 109.5
C121 C24A H24F 109.5
H24D C24A H24F 109.5
H24E C24A H24F 109.5

loop_
_geom_bond_atom_site_label_1
_geom_bond_atom_site_label_2
_geom_bond_distance
O1 C1 1.4501(18)
O1 H1 0.819(15)
C1 C51 1.529(2)
C1 C31 1.533(2)
C1 C11 1.536(2)
C11 C16 1.384(2)
C11 C12 1.400(2)
C12 C13 1.386(2)
C12 H12 0.9500
C13 C14 1.403(2)
C13 C17 1.535(2)
C14 C15 1.389(2)
C14 H14 0.9500
C15 C16 1.401(2)
C15 C21 1.530(2)
C16 H16 0.9500
C17 C19A 1.494(11)
C17 C18A 1.496(11)
C17 C18 1.521(3)
C17 C20 1.522(3)
C17 C19 1.552(3)
C17 C20A 1.571(12)
C18 H18A 0.9800
C18 H18B 0.9800
C18 H18C 0.9800
C19 H19A 0.9800
C19 H19B 0.9800
C19 H19C 0.9800
C20 H20A 0.9800
C20 H20B 0.9800
C20 H20C 0.9800
C18A H18D 0.9800
C18A H18E 0.9800
C18A H18F 0.9800
C19A H19D 0.9800
C19A H19E 0.9800
C19A H19F 0.9800
C20A H20D 0.9800
C20A H20E 0.9800
C20A H20F 0.9800
C21 C24 1.531(3)
C21 C23 1.536(2)
C21 C22 1.536(2)
C22 H22A 0.9800
C22 H22B 0.9800
C22 H22C 0.9800
C23 H23A 0.9800
C23 H23B 0.9800
C23 H23C 0.9800
C24 H24A 0.9800
C24 H24B 0.9800
C24 H24C 0.9800
C31 C32 1.386(2)
C31 C36 1.397(2)
C32 C33 1.401(2)
C32 H32 0.9500
C33 C34 1.388(2)
C33 C37 1.536(2)
C34 C35 1.402(2)
C34 H34 0.9500
C35 C36 1.395(2)
C35 C41 1.538(2)
C36 H36 0.9500
C37 C38 1.526(3)
C37 C40 1.533(2)
C37 C39 1.536(2)
C38 H38A 0.9800
C38 H38B 0.9800
C38 H38C 0.9800
C39 H39A 0.9800
C39 H39B 0.9800
C39 H39C 0.9800
C40 H40A 0.9800
C40 H40B 0.9800
C40 H40C 0.9800
C41 C43 1.529(3)
C41 C42 1.533(3)
C41 C44 1.535(3)
C42 H42A 0.9800
C42 H42B 0.9800
C42 H42C 0.9800
C43 H43A 0.9800
C43 H43B 0.9800
C43 H43C 0.9800
C44 H44A 0.9800
C44 H44B 0.9800
C44 H44C 0.9800
C51 C52 1.388(2)
C51 C56 1.396(2)
C52 C53 1.397(2)
C52 H52 0.9500
C53 C54 1.391(2)
C53 C57 1.536(2)
C54 C55 1.399(2)
C54 H54 0.9500
C55 C56 1.398(2)
C55 C61 1.535(2)
C56 H56 0.9500
C57 C59A 1.453(9)
C57 C60 1.509(3)
C57 C58 1.514(3)
C57 C60A 1.532(10)
C57 C59 1.557(3)
C57 C58A 1.612(10)
C58 H58A 0.9800
C58 H58B 0.9800
C58 H58C 0.9800
C59 H59A 0.9800
C59 H59B 0.9800
C59 H59C 0.9800
C60 H60A 0.9800
C60 H60B 0.9800
C60 H60C 0.9800
C58A H58D 0.9800
C58A H58E 0.9800
C58A H58F 0.9800
C59A H59D 0.9800
C59A H59E 0.9800
C59A H59F 0.9800
C60A H60D 0.9800
C60A H60E 0.9800
C60A H60F 0.9800
C61 C63 1.528(2)
C61 C62 1.532(2)
C61 C64 1.537(2)
C62 H62A 0.9800
C62 H62B 0.9800
C62 H62C 0.9800
C63 H63A 0.9800
C63 H63B 0.9800
C63 H63C 0.9800
C64 H64A 0.9800
C64 H64B 0.9800
C64 H64C 0.9800
O2 C70 1.4291(18)
O2 H2 0.835(15)
C70 C91 1.536(2)
C70 C111 1.537(2)
C70 C71 1.538(2)
C71 C76 1.388(2)
C71 C72 1.393(2)
C72 C73 1.397(2)
C72 H72 0.9500
C73 C74 1.393(2)
C73 C77 1.539(2)
C74 C75 1.395(2)
C74 H74 0.9500
C75 C76 1.395(2)
C75 C81 1.533(2)
C76 H76 0.9500
C77 C80 1.531(2)
C77 C79 1.534(2)
C77 C78 1.536(2)
C78 H78A 0.9800
C78 H78B 0.9800
C78 H78C 0.9800
C79 H79A 0.9800
C79 H79B 0.9800
C79 H79C 0.9800
C80 H80A 0.9800
C80 H80B 0.9800
C80 H80C 0.9800
C81 C82 1.529(3)
C81 C83 1.535(3)
C81 C84 1.536(3)
C82 H82A 0.9800
C82 H82B 0.9800
C82 H82C 0.9800
C83 H83A 0.9800
C83 H83B 0.9800
C83 H83C 0.9800
C84 H84A 0.9800
C84 H84B 0.9800
C84 H84C 0.9800
C91 C96 1.381(2)
C91 C92 1.400(2)
C92 C93 1.388(2)
C92 H92 0.9500
C93 C94 1.402(2)
C93 C97 1.535(2)
C94 C95 1.386(2)
C94 H94 0.9500
C95 C96 1.405(2)
C95 C101 1.534(2)
C96 H96 0.9500
C97 C98 1.529(2)
C97 C100 1.535(2)
C97 C99 1.539(2)
C98 H98A 0.9800
C98 H98B 0.9800
C98 H98C 0.9800
C99 H99A 0.9800
C99 H99B 0.9800
C99 H99C 0.9800
C100 H10A 0.9800
C100 H10B 0.9800
C100 H10C 0.9800
C101 C102 1.528(2)
C101 C104 1.533(2)
C101 C103 1.535(2)
C102 H10D 0.9800
C102 H10E 0.9800
C102 H10F 0.9800
C103 H10G 0.9800
C103 H10H 0.9800
C103 H10I 0.9800
C104 H10J 0.9800
C104 H10K 0.9800
C104 H10L 0.9800
C111 C116 1.389(2)
C111 C112 1.392(2)
C112 C113 1.394(2)
C112 H112 0.9500
C113 C114 1.397(2)
C113 C117 1.531(2)
C114 C115 1.387(2)
C114 H114 0.9500
C115 C116 1.394(2)
C115 C121 1.538(2)
C116 H116 0.9500
C117 C118 1.530(2)
C117 C120 1.537(2)
C117 C119 1.538(2)
C118 H11A 0.9800
C118 H11B 0.9800
C118 H11C 0.9800
C119 H11D 0.9800
C119 H11E 0.9800
C119 H11F 0.9800
C120 H12A 0.9800
C120 H12B 0.9800
C120 H12C 0.9800
C121 C24A 1.430(9)
C121 C23A 1.482(8)
C121 C122 1.498(3)
C121 C124 1.532(3)
C121 C123 1.571(3)
C121 C22A 1.665(8)
C122 H12D 0.9800
C122 H12E 0.9800
C122 H12F 0.9800
C123 H12G 0.9800
C123 H12H 0.9800
C123 H12I 0.9800
C124 H12J 0.9800
C124 H12K 0.9800
C124 H12L 0.9800
C22A H22D 0.9800
C22A H22E 0.9800
C22A H22F 0.9800
C23A H23D 0.9800
C23A H23E 0.9800
C23A H23F 0.9800
C24A H24D 0.9800
C24A H24E 0.9800
C24A H24F 0.9800

loop_
_geom_hbond_atom_site_label_D
_geom_hbond_atom_site_label_H
_geom_hbond_atom_site_label_A
_geom_hbond_distance_DH
_geom_hbond_distance_HA
_geom_hbond_distance_DA
_geom_hbond_angle_DHA
O2 H2 O1 0.835(15) 1.959(15) 2.7932(15) 178(2)
